data_4325375
loop_
_publ_author_name
'Jai Anand Garg'
'Olivier Blacque'
'Koushik Venkatesan'

_publ_section_title
;
 Syntheses and Photophysical Properties of Luminescent Mono-cyclometalated
 Gold(III) cis-Dialkynyl Complexes
;
_journal_name_full 'Inorganic Chemistry'
_journal_page_first 5430
_journal_page_last 5441
_journal_paper_doi 10.1021/ic102216v
_journal_volume 50
_journal_year 2011
_chemical_formula_moiety 'C25 H14 Au F2 n S'
_chemical_formula_sum 'C25 H14 Au F2 S n'
_chemical_formula_weight 595.41
_chemical_name_systematic
;
Bis(4-fluorophenylethynyl)[2-(2'-thienyl)pyridine]gold(III)
;
_space_group_IT_number 2
_symmetry_cell_setting triclinic
_symmetry_space_group_name_Hall '-P 1'
_symmetry_space_group_name_H-M 'P -1'
_atom_sites_solution_hydrogens geom
_atom_sites_solution_primary direct
_atom_sites_solution_secondary difmap
_audit_creation_method SHELXL-97
_cell_angle_alpha 98.309(1)
_cell_angle_beta 103.044(1)
_cell_angle_gamma 95.233(1)
_cell_formula_units_Z 4
_cell_length_a 10.2423(2)
_cell_length_b 13.9037(2)
_cell_length_c 15.1281(2)
_cell_measurement_reflns_used 30733
_cell_measurement_temperature 183(2)
_cell_measurement_theta_max 32.76
_cell_measurement_theta_min 2.63
_cell_volume 2059.51(6)
_computing_cell_refinement
;
CrysAlisPro, Oxford Diffraction Ltd.,
Version 1.171.33.55 (release 05-01-2010 CrysAlis171 .NET)
(compiled Jan  5 2010,16:28:46)
;
_computing_data_collection
;
CrysAlisPro, Oxford Diffraction Ltd.,
Version 1.171.33.55 (release 05-01-2010 CrysAlis171 .NET)
(compiled Jan  5 2010,16:28:46)
;
_computing_data_reduction
;
CrysAlisPro, Oxford Diffraction Ltd.,
Version 1.171.33.55 (release 05-01-2010 CrysAlis171 .NET)
(compiled Jan  5 2010,16:28:46)
;
_computing_molecular_graphics
; ORTEP-3 for Windows, Version 2.01.
  Farrugia, L. J. (1997). J. Appl. Cryst. 30, 565.
;
_computing_publication_material
; WinGX -- An integrated system of Windows programs for the solution,
 refinment and analysis of single crystal X-ray diffraction data,
 Version 1.80.00.
 Farrugia, L. J. (1999). J. Appl. Cryst. 32, 837-838.
 SHELXL97. Program for crystal structure refinement.
 Sheldrick, G.M. (2008). Acta Cryst. A64, 112-122.
 PLATON for Windows, Version 1.12.
 Spek, A. L. (2003). J. Appl. Cryst. 36, 7-13. 
;
_computing_structure_refinement
; SHELXL97. Program for crystal structure refinement.
  Sheldrick, G.M. (2008). Acta Cryst. A64, 112-122.
;
_computing_structure_solution
; SHELXS97. Program for Crystal Structure solution.
  Sheldrick, G.M. (2008). Acta Cryst. A64, 112-122.  
;
_diffrn_ambient_temperature 183(2)
_diffrn_detector_area_resol_mean 10.4498
_diffrn_measured_fraction_theta_full 0.999
_diffrn_measured_fraction_theta_max 0.999
_diffrn_measurement_device_type
; Goniometer Xcalibur, detector: Ruby
Oxford Diffraction (2007). Oxford Diffraction Ltd.,
Xcalibur CCD system
;
_diffrn_measurement_method 'omega scans'
_diffrn_radiation_monochromator graphite
_diffrn_radiation_source 'Enhance (Mo) X-ray Source'
_diffrn_radiation_type MoK\a
_diffrn_radiation_wavelength 0.71073
_diffrn_reflns_av_R_equivalents 0.0249
_diffrn_reflns_av_sigmaI/netI 0.0215
_diffrn_reflns_limit_h_max 13
_diffrn_reflns_limit_h_min -13
_diffrn_reflns_limit_k_max 18
_diffrn_reflns_limit_k_min -18
_diffrn_reflns_limit_l_max 20
_diffrn_reflns_limit_l_min -20
_diffrn_reflns_number 45341
_diffrn_reflns_theta_full 28.28
_diffrn_reflns_theta_max 28.28
_diffrn_reflns_theta_min 2.64
_diffrn_standards_number 0
_exptl_absorpt_coefficient_mu 7.274
_exptl_absorpt_correction_T_max 0.485
_exptl_absorpt_correction_T_min 0.158
_exptl_absorpt_correction_type analytical
_exptl_absorpt_process_details
;
CrysAlisPro, Oxford Diffraction Ltd.,
Version 1.171.33.55 (release 05-01-2010 CrysAlis171 .NET)
(compiled Jan  5 2010,16:28:46)
Analytical numeric absorption correction using a multifaceted crystal
model based on expressions derived by R.C. Clark & J.S. Reid.
(Clark, R. C. & Reid, J. S. (1995). Acta Cryst. A51, 887-897)
;
_exptl_crystal_colour colourless
_exptl_crystal_density_diffrn 1.920
_exptl_crystal_description plate
_exptl_crystal_F_000 1136
_exptl_crystal_size_max 0.35
_exptl_crystal_size_mid 0.28
_exptl_crystal_size_min 0.11
_refine_diff_density_max 2.254
_refine_diff_density_min -1.645
_refine_diff_density_rms 0.097
_refine_ls_extinction_method none
_refine_ls_goodness_of_fit_ref 1.042
_refine_ls_hydrogen_treatment constr
_refine_ls_matrix_type full
_refine_ls_number_parameters 541
_refine_ls_number_reflns 10236
_refine_ls_number_restraints 35
_refine_ls_restrained_S_all 1.073
_refine_ls_R_factor_all 0.0297
_refine_ls_R_factor_gt 0.0233
_refine_ls_shift/su_max 0.002
_refine_ls_shift/su_mean 0.000
_refine_ls_structure_factor_coef Fsqd
_refine_ls_weighting_details 'w=1/[\s^2^(Fo^2^)+(0.0244P)^2^+3.0818P] where P=(Fo^2^+2Fc^2^)/3'
_refine_ls_weighting_scheme calc
_refine_ls_wR_factor_gt 0.0536
_refine_ls_wR_factor_ref 0.0547
_reflns_number_gt 8762
_reflns_number_total 10236
_reflns_threshold_expression >2sigma(I)
_cod_data_source_file ic102216v_si_002_1.cif
_cod_data_source_block 4a
_cod_original_formula_sum 'C25 H14 Au F2 n S'
_cod_database_code 4325375

loop_
_symmetry_equiv_pos_as_xyz
'x, y, z'
'-x, -y, -z'

loop_
_atom_site_label
_atom_site_type_symbol
_atom_site_fract_x
_atom_site_fract_y
_atom_site_fract_z
_atom_site_U_iso_or_equiv
_atom_site_adp_type
_atom_site_occupancy
_atom_site_symmetry_multiplicity
_atom_site_calc_flag
_atom_site_refinement_flags
N1 n 0.8483(3) 0.4225(2) 0.5055(2) 0.0257(6) Uani 1 1 d .
C1 C 0.8131(4) 0.4505(3) 0.5845(3) 0.0317(8) Uani 1 1 d .
H1 H 0.8512 0.4252 0.6367 0.038 Uiso 1 1 calc R
C2 C 0.7203(4) 0.5169(3) 0.5895(3) 0.0377(9) Uani 1 1 d .
H2 H 0.6952 0.5353 0.6443 0.045 Uiso 1 1 calc R
C3 C 0.6663(4) 0.5550(3) 0.5129(3) 0.0407(9) Uani 1 1 d .
H3 H 0.6048 0.5999 0.5158 0.049 Uiso 1 1 calc R
C4 C 0.7021(4) 0.5275(3) 0.4320(3) 0.0420(10) Uani 1 1 d .
H4 H 0.6653 0.5533 0.3798 0.050 Uiso 1 1 calc R
C5 C 0.7939(3) 0.4609(3) 0.4290(3) 0.0303(8) Uani 1 1 d .
C6 C 0.8398(3) 0.4218(3) 0.3493(2) 0.0295(7) Uani 1 1 d .
C7 C 0.9233(3) 0.3510(3) 0.3537(2) 0.0284(7) Uani 1 1 d .
C8 C 0.9523(4) 0.3189(3) 0.2682(3) 0.0374(9) Uani 1 1 d .
H8 H 1.0072 0.2705 0.2587 0.045 Uiso 1 1 calc R
C9 C 0.8906(4) 0.3670(3) 0.2007(3) 0.0447(10) Uani 1 1 d .
H9 H 0.8987 0.3551 0.1403 0.054 Uiso 1 1 calc R
C10 C 1.0815(3) 0.2192(3) 0.4366(2) 0.0284(7) Uani 1 1 d .
C11 C 1.1465(4) 0.1674(3) 0.3988(2) 0.0310(8) Uani 1 1 d .
C12 C 1.2251(4) 0.1099(3) 0.3481(2) 0.0298(7) Uani 1 1 d .
C13 C 1.3172(4) 0.0526(3) 0.3911(3) 0.0326(8) Uani 1 1 d .
H13 H 1.3274 0.0498 0.4533 0.039 Uiso 1 1 calc R
C14 C 1.3936(4) 0.0000(3) 0.3412(3) 0.0372(9) Uani 1 1 d .
H14 H 1.4539 -0.0392 0.3690 0.045 Uiso 1 1 calc R
C15 C 1.3780(4) 0.0071(3) 0.2501(3) 0.0398(9) Uani 1 1 d .
C16 C 1.2904(5) 0.0629(3) 0.2062(3) 0.0452(10) Uani 1 1 d .
H16 H 1.2831 0.0666 0.1444 0.054 Uiso 1 1 calc R
C17 C 1.2129(4) 0.1139(3) 0.2552(3) 0.0416(9) Uani 1 1 d .
H17 H 1.1516 0.1514 0.2258 0.050 Uiso 1 1 calc R
C18 C 1.0054(3) 0.2834(3) 0.6109(2) 0.0280(7) Uani 1 1 d .
C19 C 1.0182(3) 0.2679(3) 0.6886(2) 0.0289(7) Uani 1 1 d .
C20 C 1.0353(3) 0.2471(3) 0.7810(2) 0.0284(7) Uani 1 1 d .
C21 C 0.9507(4) 0.1729(3) 0.8012(3) 0.0365(8) Uani 1 1 d .
H21 H 0.8805 0.1371 0.7547 0.044 Uiso 1 1 calc R
C22 C 0.9704(4) 0.1525(3) 0.8894(3) 0.0456(10) Uani 1 1 d .
H22 H 0.9145 0.1028 0.9026 0.055 Uiso 1 1 calc R
C23 C 1.0732(5) 0.2061(4) 0.9570(3) 0.0476(11) Uani 1 1 d .
C24 C 1.1593(5) 0.2788(4) 0.9403(3) 0.0499(11) Uani 1 1 d .
H24 H 1.2297 0.3135 0.9873 0.060 Uiso 1 1 calc R
C25 C 1.1394(4) 0.2995(3) 0.8521(3) 0.0392(9) Uani 1 1 d .
H25 H 1.1965 0.3492 0.8400 0.047 Uiso 1 1 calc R
N2 n 0.7175(3) 0.1142(2) 0.3338(3) 0.0409(8) Uani 1 1 d .
C26 C 0.7583(4) 0.0864(3) 0.4173(3) 0.0439(10) Uani 1 1 d DU
H26 H 0.7328 0.1176 0.4683 0.053 Uiso 1 1 calc R
C27 C 0.8376(4) 0.0117(3) 0.4260(3) 0.0402(8) Uani 1 1 d DU
H27 H 0.8680 -0.0100 0.4815 0.048 Uiso 1 1 calc R
C28 C 0.8686(3) -0.0291(2) 0.3435(3) 0.0339(7) Uani 1 1 d DU
H28 H 0.9203 -0.0806 0.3482 0.041 Uiso 1 1 calc R
C29 C 0.8365(5) -0.0062(3) 0.2635(3) 0.0575(10) Uani 1 1 d DU
H29 H 0.8639 -0.0364 0.2130 0.069 Uiso 1 1 calc R
C30 C 0.7575(4) 0.0676(3) 0.2605(4) 0.0488(10) Uani 1 1 d DU
C31 C 0.7075(5) 0.1013(3) 0.1768(3) 0.0496(11) Uani 1 1 d .
C32 C 0.6270(4) 0.1738(3) 0.1756(3) 0.0424(10) Uani 1 1 d .
C33 C 0.5826(6) 0.1973(4) 0.0875(4) 0.0637(14) Uani 1 1 d .
H33 H 0.5267 0.2454 0.0757 0.076 Uiso 1 1 calc R
C34 C 0.6278(7) 0.1443(4) 0.0215(3) 0.0730(17) Uani 1 1 d .
H34 H 0.6065 0.1513 -0.0401 0.088 Uiso 1 1 calc R
C35 C 0.4815(4) 0.3167(3) 0.2528(3) 0.0331(8) Uani 1 1 d .
C36 C 0.4172(4) 0.3722(3) 0.2132(3) 0.0350(8) Uani 1 1 d .
C37 C 0.3446(4) 0.4385(3) 0.1618(2) 0.0313(8) Uani 1 1 d .
C38 C 0.2124(4) 0.4508(3) 0.1635(3) 0.0381(9) Uani 1 1 d .
H38 H 0.1695 0.4155 0.1989 0.046 Uiso 1 1 calc R
C39 C 0.1430(4) 0.5137(3) 0.1145(3) 0.0449(10) Uani 1 1 d .
H39 H 0.0545 0.5217 0.1167 0.054 Uiso 1 1 calc R
C40 C 0.2074(5) 0.5641(3) 0.0623(3) 0.0441(10) Uani 1 1 d .
C41 C 0.3364(5) 0.5539(3) 0.0560(3) 0.0460(10) Uani 1 1 d .
H41 H 0.3769 0.5883 0.0188 0.055 Uiso 1 1 calc R
C42 C 0.4056(4) 0.4906(3) 0.1067(3) 0.0403(9) Uani 1 1 d .
H42 H 0.4938 0.4830 0.1038 0.048 Uiso 1 1 calc R
C43 C 0.5704(4) 0.2530(3) 0.4310(3) 0.0315(8) Uani 1 1 d .
C44 C 0.5561(4) 0.2564(2) 0.5080(3) 0.0292(7) Uani 1 1 d .
C45 C 0.5345(3) 0.2564(2) 0.5988(2) 0.0280(7) Uani 1 1 d .
C46 C 0.6429(4) 0.2608(3) 0.6750(3) 0.0321(8) Uani 1 1 d .
H46 H 0.7307 0.2657 0.6675 0.039 Uiso 1 1 calc R
C47 C 0.6203(4) 0.2581(3) 0.7619(3) 0.0360(8) Uani 1 1 d .
H47 H 0.6921 0.2602 0.8126 0.043 Uiso 1 1 calc R
C48 C 0.4902(4) 0.2521(3) 0.7712(3) 0.0367(8) Uani 1 1 d .
C49 C 0.3803(4) 0.2469(3) 0.6980(3) 0.0371(9) Uani 1 1 d .
H49 H 0.2929 0.2421 0.7064 0.044 Uiso 1 1 calc R
C50 C 0.4033(4) 0.2490(3) 0.6118(3) 0.0316(8) Uani 1 1 d .
H50 H 0.3303 0.2455 0.5615 0.038 Uiso 1 1 calc R
F1 F 1.4552(3) -0.04307(18) 0.2016(2) 0.0557(7) Uani 1 1 d .
F2 F 1.0930(4) 0.1856(3) 1.04392(19) 0.0838(11) Uani 1 1 d .
F3 F 0.4678(3) 0.2480(2) 0.85596(17) 0.0533(7) Uani 1 1 d .
F4 F 0.1418(3) 0.6302(2) 0.01602(19) 0.0685(8) Uani 1 1 d .
S1 S 0.79672(11) 0.45142(8) 0.24026(7) 0.0431(2) Uani 1 1 d .
S2 S 0.7282(2) 0.06305(13) 0.06448(11) 0.0870(5) Uani 1 1 d .
Au1 Au 0.971001(12) 0.314923(9) 0.481186(8) 0.02309(4) Uani 1 1 d .
Au2 Au 0.595379(13) 0.220938(9) 0.302245(10) 0.03041(4) Uani 1 1 d .

loop_
_atom_site_aniso_label
_atom_site_aniso_U_11
_atom_site_aniso_U_22
_atom_site_aniso_U_33
_atom_site_aniso_U_23
_atom_site_aniso_U_13
_atom_site_aniso_U_12
N1 0.0245(14) 0.0250(14) 0.0279(15) 0.0052(11) 0.0065(12) 0.0030(11)
C1 0.0303(18) 0.0305(18) 0.0332(19) 0.0054(15) 0.0062(15) 0.0030(14)
C2 0.036(2) 0.036(2) 0.041(2) -0.0010(17) 0.0118(17) 0.0075(16)
C3 0.039(2) 0.030(2) 0.055(3) 0.0075(18) 0.0114(19) 0.0118(16)
C4 0.041(2) 0.031(2) 0.054(3) 0.0162(18) 0.0044(19) 0.0109(17)
C5 0.0266(17) 0.0260(18) 0.037(2) 0.0087(15) 0.0044(15) -0.0001(14)
C6 0.0264(17) 0.0325(19) 0.0294(18) 0.0149(15) 0.0021(14) -0.0010(14)
C7 0.0247(16) 0.0342(19) 0.0254(17) 0.0097(14) 0.0038(13) -0.0023(14)
C8 0.035(2) 0.050(2) 0.0308(19) 0.0122(17) 0.0110(16) 0.0054(17)
C9 0.042(2) 0.066(3) 0.028(2) 0.0148(19) 0.0103(17) 0.000(2)
C10 0.0282(17) 0.0291(18) 0.0269(17) 0.0064(14) 0.0035(14) 0.0042(14)
C11 0.0288(18) 0.0324(19) 0.0313(19) 0.0069(15) 0.0057(15) 0.0031(15)
C12 0.0290(18) 0.0265(17) 0.0329(19) 0.0027(14) 0.0079(15) 0.0017(14)
C13 0.0293(18) 0.0312(19) 0.036(2) 0.0042(15) 0.0078(15) 0.0025(14)
C14 0.0324(19) 0.0283(19) 0.050(2) 0.0020(17) 0.0110(17) 0.0018(15)
C15 0.043(2) 0.0272(19) 0.052(2) -0.0036(17) 0.025(2) -0.0002(16)
C16 0.062(3) 0.044(2) 0.034(2) 0.0037(18) 0.021(2) 0.005(2)
C17 0.048(2) 0.039(2) 0.039(2) 0.0078(17) 0.0107(19) 0.0117(18)
C18 0.0266(17) 0.0290(18) 0.0294(18) 0.0069(14) 0.0061(14) 0.0066(14)
C19 0.0268(17) 0.0330(19) 0.0274(18) 0.0061(14) 0.0046(14) 0.0101(14)
C20 0.0296(17) 0.0359(19) 0.0231(16) 0.0064(14) 0.0090(14) 0.0135(14)
C21 0.0280(18) 0.048(2) 0.034(2) 0.0091(17) 0.0068(15) 0.0065(16)
C22 0.045(2) 0.054(3) 0.043(2) 0.018(2) 0.0159(19) 0.004(2)
C23 0.057(3) 0.066(3) 0.0241(19) 0.0169(19) 0.0099(19) 0.014(2)
C24 0.055(3) 0.061(3) 0.026(2) 0.0003(19) -0.0007(18) -0.002(2)
C25 0.046(2) 0.039(2) 0.0297(19) 0.0040(16) 0.0054(17) 0.0011(17)
N2 0.0317(17) 0.0284(17) 0.062(2) 0.0117(16) 0.0072(16) 0.0033(13)
C26 0.0283(19) 0.035(2) 0.068(3) -0.0052(18) 0.0183(18) 0.0059(14)
C27 0.0298(18) 0.0366(19) 0.0543(19) 0.0076(16) 0.0102(16) 0.0057(14)
C28 0.0215(15) 0.0134(14) 0.071(2) -0.0061(13) 0.0285(15) -0.0012(11)
C29 0.054(3) 0.049(2) 0.070(2) -0.006(2) 0.024(2) 0.0173(18)
C30 0.040(2) 0.031(2) 0.077(3) 0.0014(18) 0.021(2) 0.0046(15)
C31 0.054(3) 0.049(3) 0.047(3) -0.004(2) 0.024(2) 0.001(2)
C32 0.044(2) 0.038(2) 0.046(2) -0.0059(18) 0.0220(19) -0.0006(18)
C33 0.075(4) 0.055(3) 0.064(3) 0.003(2) 0.026(3) 0.013(3)
C34 0.113(5) 0.082(4) 0.037(3) 0.018(3) 0.026(3) 0.043(4)
C35 0.0321(19) 0.0299(19) 0.038(2) 0.0058(15) 0.0092(16) 0.0055(15)
C36 0.0333(19) 0.034(2) 0.037(2) 0.0017(16) 0.0111(16) 0.0016(16)
C37 0.0361(19) 0.0289(18) 0.0276(18) 0.0006(14) 0.0079(15) 0.0030(15)
C38 0.035(2) 0.047(2) 0.032(2) 0.0103(17) 0.0047(16) 0.0069(17)
C39 0.039(2) 0.059(3) 0.036(2) 0.0098(19) 0.0048(18) 0.014(2)
C40 0.061(3) 0.043(2) 0.0269(19) 0.0090(17) 0.0013(18) 0.016(2)
C41 0.069(3) 0.041(2) 0.033(2) 0.0109(17) 0.021(2) 0.006(2)
C42 0.043(2) 0.042(2) 0.037(2) 0.0023(17) 0.0169(18) 0.0060(18)
C43 0.0258(17) 0.0260(18) 0.040(2) 0.0011(15) 0.0041(15) 0.0039(14)
C44 0.0281(17) 0.0235(17) 0.035(2) 0.0024(14) 0.0069(15) 0.0054(13)
C45 0.0285(17) 0.0220(16) 0.0333(18) 0.0043(13) 0.0066(14) 0.0057(13)
C46 0.0241(17) 0.0323(19) 0.039(2) 0.0057(15) 0.0059(15) 0.0050(14)
C47 0.0319(19) 0.040(2) 0.0318(19) 0.0045(16) -0.0002(15) 0.0079(16)
C48 0.041(2) 0.038(2) 0.034(2) 0.0076(16) 0.0140(17) 0.0085(17)
C49 0.0269(18) 0.042(2) 0.044(2) 0.0074(17) 0.0122(16) 0.0059(16)
C50 0.0258(17) 0.0329(19) 0.0334(19) 0.0043(15) 0.0016(14) 0.0053(14)
F1 0.0676(17) 0.0390(14) 0.0700(18) -0.0037(12) 0.0433(15) 0.0093(12)
F2 0.101(3) 0.121(3) 0.0298(14) 0.0329(16) 0.0100(15) 0.003(2)
F3 0.0546(16) 0.0755(19) 0.0365(13) 0.0159(12) 0.0186(12) 0.0142(13)
F4 0.092(2) 0.072(2) 0.0481(16) 0.0290(14) 0.0093(15) 0.0356(17)
S1 0.0404(5) 0.0546(6) 0.0382(5) 0.0262(5) 0.0059(4) 0.0062(5)
S2 0.1220(15) 0.0910(12) 0.0627(9) 0.0081(8) 0.0425(10) 0.0470(11)
Au1 0.02127(6) 0.02541(7) 0.02266(6) 0.00621(5) 0.00421(5) 0.00291(5)
Au2 0.02787(7) 0.02433(7) 0.03942(8) 0.00269(6) 0.01090(6) 0.00272(5)

loop_
_atom_type_symbol
_atom_type_description
_atom_type_scat_dispersion_real
_atom_type_scat_dispersion_imag
_atom_type_scat_source
C C 0.0033 0.0016 'International Tables Vol C Tables 4.2.6.8 and 6.1.1.4'
H H 0.0000 0.0000 'International Tables Vol C Tables 4.2.6.8 and 6.1.1.4'
N N 0.0061 0.0033 'International Tables Vol C Tables 4.2.6.8 and 6.1.1.4'
F F 0.0171 0.0103 'International Tables Vol C Tables 4.2.6.8 and 6.1.1.4'
S S 0.1246 0.1234 'International Tables Vol C Tables 4.2.6.8 and 6.1.1.4'
Au Au -2.0133 8.8022 'International Tables Vol C Tables 4.2.6.8 and 6.1.1.4'

loop_
_geom_angle_atom_site_label_1
_geom_angle_atom_site_label_2
_geom_angle_atom_site_label_3
_geom_angle
C1 n1 C5 119.7(3)
C1 n1 Au1 126.4(2)
C5 n1 Au1 113.7(2)
N1 C1 C2 120.8(3)
N1 C1 H1 119.6
C2 C1 H1 119.6
C3 C2 C1 119.2(4)
C3 C2 H2 120.4
C1 C2 H2 120.4
C4 C3 C2 120.6(4)
C4 C3 H3 119.7
C2 C3 H3 119.7
C3 C4 C5 118.9(4)
C3 C4 H4 120.6
C5 C4 H4 120.6
N1 C5 C4 120.9(4)
N1 C5 C6 112.8(3)
C4 C5 C6 126.3(4)
C7 C6 C5 120.7(3)
C7 C6 S1 111.9(3)
C5 C6 S1 127.4(3)
C6 C7 C8 112.5(3)
C6 C7 Au1 111.7(3)
C8 C7 Au1 135.7(3)
C9 C8 C7 112.3(4)
C9 C8 H8 123.9
C7 C8 H8 123.9
C8 C9 S1 112.3(3)
C8 C9 H9 123.8
S1 C9 H9 123.8
C11 C10 Au1 170.8(3)
C10 C11 C12 175.6(4)
C17 C12 C13 118.8(3)
C17 C12 C11 119.7(3)
C13 C12 C11 121.5(3)
C14 C13 C12 120.2(4)
C14 C13 H13 119.9
C12 C13 H13 119.9
C15 C14 C13 118.4(4)
C15 C14 H14 120.8
C13 C14 H14 120.8
C16 C15 F1 118.7(4)
C16 C15 C14 123.0(4)
F1 C15 C14 118.4(4)
C15 C16 C17 118.7(4)
C15 C16 H16 120.7
C17 C16 H16 120.7
C16 C17 C12 120.9(4)
C16 C17 H17 119.6
C12 C17 H17 119.6
C19 C18 Au1 175.4(3)
C18 C19 C20 178.4(4)
C25 C20 C21 118.3(3)
C25 C20 C19 120.3(3)
C21 C20 C19 121.3(3)
C22 C21 C20 120.5(4)
C22 C21 H21 119.7
C20 C21 H21 119.7
C23 C22 C21 119.1(4)
C23 C22 H22 120.4
C21 C22 H22 120.4
F2 C23 C22 119.1(4)
F2 C23 C24 118.6(4)
C22 C23 C24 122.3(4)
C23 C24 C25 118.6(4)
C23 C24 H24 120.7
C25 C24 H24 120.7
C24 C25 C20 121.1(4)
C24 C25 H25 119.5
C20 C25 H25 119.5
C26 n2 C30 118.8(3)
C26 n2 Au2 127.1(3)
C30 n2 Au2 114.1(3)
N2 C26 C27 119.6(4)
N2 C26 H26 120.2
C27 C26 H26 120.2
C26 C27 C28 114.3(4)
C26 C27 H27 122.9
C28 C27 H27 122.9
C29 C28 C27 129.9(4)
C29 C28 H28 115.1
C27 C28 H28 115.1
C28 C29 C30 112.3(4)
C28 C29 H29 123.9
C30 C29 H29 123.9
C29 C30 n2 125.1(5)
C29 C30 C31 120.8(4)
N2 C30 C31 114.1(3)
C32 C31 C30 119.5(4)
C32 C31 S2 109.6(4)
C30 C31 S2 130.8(4)
C31 C32 C33 112.8(4)
C31 C32 Au2 112.2(3)
C33 C32 Au2 134.9(4)
C34 C33 C32 114.3(5)
C34 C33 H33 122.9
C32 C33 H33 122.9
C33 C34 S2 111.7(4)
C33 C34 H34 124.1
S2 C34 H34 124.1
C36 C35 Au2 172.2(3)
C35 C36 C37 176.7(4)
C38 C37 C42 117.9(4)
C38 C37 C36 121.8(3)
C42 C37 C36 120.2(4)
C39 C38 C37 121.9(4)
C39 C38 H38 119.0
C37 C38 H38 119.0
C40 C39 C38 118.1(4)
C40 C39 H39 121.0
C38 C39 H39 121.0
C39 C40 C41 123.0(4)
C39 C40 F4 118.9(4)
C41 C40 F4 118.1(4)
C40 C41 C42 118.1(4)
C40 C41 H41 121.0
C42 C41 H41 121.0
C41 C42 C37 120.9(4)
C41 C42 H42 119.5
C37 C42 H42 119.5
C44 C43 Au2 169.5(3)
C43 C44 C45 177.3(4)
C46 C45 C50 118.7(3)
C46 C45 C44 121.1(3)
C50 C45 C44 120.1(3)
C47 C46 C45 120.5(3)
C47 C46 H46 119.7
C45 C46 H46 119.7
C48 C47 C46 118.6(3)
C48 C47 H47 120.7
C46 C47 H47 120.7
F3 C48 C47 118.7(4)
F3 C48 C49 118.4(3)
C47 C48 C49 122.9(4)
C48 C49 C50 118.3(3)
C48 C49 H49 120.9
C50 C49 H49 120.9
C49 C50 C45 121.0(3)
C49 C50 H50 119.5
C45 C50 H50 119.5
C9 S1 C6 90.94(19)
C34 S2 C31 91.5(2)
C10 Au1 C7 89.03(14)
C10 Au1 C18 95.28(14)
C7 Au1 C18 175.39(14)
C10 Au1 n1 170.01(12)
C7 Au1 n1 80.99(13)
C18 Au1 n1 94.71(12)
C35 Au2 C43 94.99(15)
C35 Au2 C32 91.09(17)
C43 Au2 C32 173.53(16)
C35 Au2 n2 171.23(15)
C43 Au2 n2 93.76(15)
C32 Au2 n2 80.15(17)

loop_
_geom_bond_atom_site_label_1
_geom_bond_atom_site_label_2
_geom_bond_distance
N1 C1 1.340(5)
N1 C5 1.370(5)
N1 Au1 2.084(3)
C1 C2 1.392(5)
C1 H1 0.9300
C2 C3 1.368(6)
C2 H2 0.9300
C3 C4 1.368(6)
C3 H3 0.9300
C4 C5 1.383(5)
C4 H4 0.9300
C5 C6 1.443(5)
C6 C7 1.360(5)
C6 S1 1.728(4)
C7 C8 1.411(5)
C7 Au1 2.027(3)
C8 C9 1.367(6)
C8 H8 0.9300
C9 S1 1.710(5)
C9 H9 0.9300
C10 C11 1.195(5)
C10 Au1 1.966(4)
C11 C12 1.448(5)
C12 C17 1.392(5)
C12 C13 1.399(5)
C13 C14 1.389(5)
C13 H13 0.9300
C14 C15 1.371(6)
C14 H14 0.9300
C15 C16 1.362(6)
C15 F1 1.365(4)
C16 C17 1.377(6)
C16 H16 0.9300
C17 H17 0.9300
C18 C19 1.205(5)
C18 Au1 2.033(3)
C19 C20 1.444(5)
C20 C25 1.393(5)
C20 C21 1.399(5)
C21 C22 1.378(6)
C21 H21 0.9300
C22 C23 1.364(6)
C22 H22 0.9300
C23 F2 1.360(5)
C23 C24 1.370(6)
C24 C25 1.379(6)
C24 H24 0.9300
C25 H25 0.9300
N2 C26 1.362(6)
N2 C30 1.365(6)
N2 Au2 2.066(3)
C26 C27 1.378(4)
C26 H26 0.9300
C27 C28 1.409(4)
C27 H27 0.9300
C28 C29 1.275(4)
C28 H28 0.9300
C29 C30 1.364(4)
C29 H29 0.9300
C30 C31 1.417(7)
C31 C32 1.359(6)
C31 S2 1.771(4)
C32 C33 1.402(7)
C32 Au2 2.040(4)
C33 C34 1.347(7)
C33 H33 0.9300
C34 S2 1.696(6)
C34 H34 0.9300
C35 C36 1.199(5)
C35 Au2 1.968(4)
C36 C37 1.440(5)
C37 C38 1.385(5)
C37 C42 1.392(5)
C38 C39 1.372(6)
C38 H38 0.9300
C39 C40 1.364(6)
C39 H39 0.9300
C40 C41 1.365(6)
C40 F4 1.368(5)
C41 C42 1.388(6)
C41 H41 0.9300
C42 H42 0.9300
C43 C44 1.201(5)
C43 Au2 2.014(4)
C44 C45 1.440(5)
C45 C46 1.397(5)
C45 C50 1.399(5)
C46 C47 1.391(5)
C46 H46 0.9300
C47 C48 1.367(5)
C47 H47 0.9300
C48 F3 1.360(4)
C48 C49 1.378(5)
C49 C50 1.380(5)
C49 H49 0.9300
C50 H50 0.9300
